data_7217699
loop_
_publ_author_name
'Fang, Xin'
'Yuan, Xiong'
'Song, Yan-Bo'
'Wang, Jun-Dong'
'Lin, Mei-Jin'

_publ_section_title
;
 Cooperative lone pair--\p and coordination interactions in naphthalene
 diimide coordination networks
;
_journal_issue 38
_journal_name_full CrystEngComm
_journal_page_first 9090
_journal_paper_doi 10.1039/C4CE01233J
_journal_volume 16
_journal_year 2014
_chemical_formula_sum 'C34 H30 Cu N8 O12'
_chemical_formula_weight 806.20
_chemical_name_systematic
;
 ?
;
_space_group_IT_number 122
_symmetry_cell_setting tetragonal
_symmetry_space_group_name_Hall 'I -4 2bw'
_symmetry_space_group_name_H-M 'I -4 2 d'
_atom_sites_solution_hydrogens geom
_atom_sites_solution_primary direct
_atom_sites_solution_secondary difmap
_audit_creation_method SHELXL-97
_cell_angle_alpha 90.00
_cell_angle_beta 90.00
_cell_angle_gamma 90.00
_cell_formula_units_Z 8
_cell_length_a 19.379(3)
_cell_length_b 19.379(3)
_cell_length_c 23.744(5)
_cell_measurement_reflns_used 25
_cell_measurement_temperature 293(2)
_cell_measurement_theta_max 18
_cell_measurement_theta_min 12
_cell_volume 8917(3)
_computing_cell_refinement 'Nonius CAD4 software'
_computing_data_collection 'Nonius CAD4 software'
_computing_data_reduction 'XCAD (P.McArdle, 2000)'
_computing_molecular_graphics 'ORTEX (P.McArdle, 1995)'
_computing_publication_material 'SHELXL-97/2 (Sheldrick,1997)'
_computing_structure_refinement 'SHELXL-97 (Sheldrick, 1997)'
_computing_structure_solution 'SHELXS-97 (Sheldrick, 1990)'
_diffrn_ambient_temperature 293(2)
_diffrn_measured_fraction_theta_full 0.997
_diffrn_measured_fraction_theta_max 0.997
_diffrn_measurement_device_type '4-circle diffractometer'
_diffrn_measurement_method 'scintillation counter'
_diffrn_radiation_monochromator graphite
_diffrn_radiation_source 'fine-focus sealed tube'
_diffrn_radiation_type MoK\a
_diffrn_radiation_wavelength 0.71073
_diffrn_reflns_av_R_equivalents 0.1004
_diffrn_reflns_av_sigmaI/netI 0.0744
_diffrn_reflns_limit_h_max 25
_diffrn_reflns_limit_h_min -25
_diffrn_reflns_limit_k_max 24
_diffrn_reflns_limit_k_min -24
_diffrn_reflns_limit_l_max 30
_diffrn_reflns_limit_l_min -29
_diffrn_reflns_number 41916
_diffrn_reflns_theta_full 27.48
_diffrn_reflns_theta_max 27.48
_diffrn_reflns_theta_min 3.27
_exptl_absorpt_coefficient_mu 0.551
_exptl_absorpt_correction_T_max 1.00
_exptl_absorpt_correction_T_min 0.25
_exptl_absorpt_correction_type multi-scan
_exptl_crystal_colour Green
_exptl_crystal_density_diffrn 1.201
_exptl_crystal_density_method 'not measured'
_exptl_crystal_description Block
_exptl_crystal_F_000 3320
_exptl_crystal_size_max 0.34
_exptl_crystal_size_mid 0.28
_exptl_crystal_size_min 0.21
_platon_squeeze_details
;
;
_refine_diff_density_max 0.437
_refine_diff_density_min -0.300
_refine_diff_density_rms 0.077
_refine_ls_abs_structure_details 'Flack H D (1983), Acta Cryst. A39, 876-881'
_refine_ls_abs_structure_Flack 0.09(4)
_refine_ls_extinction_method none
_refine_ls_goodness_of_fit_ref 1.021
_refine_ls_hydrogen_treatment constr
_refine_ls_matrix_type full
_refine_ls_number_parameters 254
_refine_ls_number_reflns 5093
_refine_ls_number_restraints 0
_refine_ls_restrained_S_all 1.021
_refine_ls_R_factor_all 0.1630
_refine_ls_R_factor_gt 0.0913
_refine_ls_shift/su_max 0.000
_refine_ls_shift/su_mean 0.000
_refine_ls_structure_factor_coef Fsqd
_refine_ls_weighting_details 'calc w=1/[\s^2^(Fo^2^)+(0.1590P)^2^+0.0000P] where P=(Fo^2^+2Fc^2^)/3'
_refine_ls_weighting_scheme calc
_refine_ls_wR_factor_gt 0.2315
_refine_ls_wR_factor_ref 0.2719
_reflns_number_gt 2761
_reflns_number_total 5093
_reflns_threshold_expression >2sigma(I)
_cod_data_source_file c4ce01233j2.cif
_cod_data_source_block 5
_cod_depositor_comments
;
The following automatic conversions were performed:

'_symmetry_cell_setting' value 'Tetragonal' changed to 'tetragonal'
according to
/usr/data/users/saulius/crontab/automatic-downloads/rss-feeds/RSC/lib/dictionaries/cif_core.dic
dictionary named 'cif_core.dic' version 2.4.2 from
2011-04-26.

'_exptl_absorpt_correction_type' value 'Multi-Scan'
changed to 'multi-scan' according to
/usr/data/users/saulius/crontab/automatic-downloads/rss-feeds/RSC/lib/dictionaries/cif_core.dic
dictionary named 'cif_core.dic' version 2.4.2 from 2011-04-26.

Automatic conversion script
Id: cif_fix_values 2281 2013-09-26 08:29:07Z andrius 

 Adding full bibliography for 7217694--7217700.cif.
;
_cod_original_cell_volume 8917(2)
_cod_original_sg_symbol_H-M I-42d
_cod_database_code 7217699

loop_
_symmetry_equiv_pos_as_xyz
'x, y, z'
'y, -x, -z'
'-x, -y, z'
'-y, x, -z'
'x, -y+1/2, -z+1/4'
'-x, y+1/2, -z+1/4'
'-y, -x+1/2, z+1/4'
'y, x+1/2, z+1/4'
'x+1/2, y+1/2, z+1/2'
'y+1/2, -x+1/2, -z+1/2'
'-x+1/2, -y+1/2, z+1/2'
'-y+1/2, x+1/2, -z+1/2'
'x+1/2, -y+1, -z+3/4'
'-x+1/2, y+1, -z+3/4'
'-y+1/2, -x+1, z+3/4'
'y+1/2, x+1, z+3/4'

loop_
_atom_site_label
_atom_site_type_symbol
_atom_site_fract_x
_atom_site_fract_y
_atom_site_fract_z
_atom_site_U_iso_or_equiv
_atom_site_adp_type
_atom_site_occupancy
_atom_site_symmetry_multiplicity
_atom_site_calc_flag
_atom_site_refinement_flags
Cu1 Cu 0.13837(4) 0.2500 0.1250 0.0869(5) Uani 1 2 d S
O1 O 0.1348(3) 0.1438(4) 0.1149(4) 0.142(3) Uani 1 1 d .
O2 O 0.1386(4) 0.2737(6) 0.0338(4) 0.130(3) Uani 1 1 d .
O3 O 0.1237(14) 0.1740(12) 0.0125(16) 0.41(2) Uani 1 1 d .
O4 O 0.1353(9) 0.2412(11) -0.0463(9) 0.249(8) Uani 1 1 d .
O5 O 0.4558(2) 0.3225(3) 0.0503(2) 0.0880(16) Uani 1 1 d .
O6 O 0.8192(2) 0.3202(3) 0.0498(3) 0.0995(18) Uani 1 1 d .
N1 N 0.1559(9) 0.0317(8) 0.1147(8) 0.214(8) Uani 1 1 d .
N2 N 0.1340(7) 0.2297(9) 0.0008(10) 0.168(7) Uani 1 1 d .
N3 N 0.2415(3) 0.2500 0.1250 0.077(2) Uani 1 2 d S
N4 N 0.4578(3) 0.2500 0.1250 0.0618(18) Uani 1 2 d S
N5 N 0.8191(3) 0.2500 0.1250 0.086(3) Uani 1 2 d S
N6 N 1.0347(3) 0.2500 0.1250 0.083(3) Uani 1 2 d S
C1 C 0.1640(6) 0.0915(8) 0.1327(7) 0.146(4) Uani 1 1 d .
C2 C 0.2166(8) 0.0867(9) 0.1839(8) 0.173(6) Uani 1 1 d .
H2A H 0.2594 0.1105 0.1754 0.208 Uiso 1 1 calc R
H2B H 0.1968 0.1061 0.2179 0.208 Uiso 1 1 calc R
C3 C 0.2269(13) 0.0170(12) 0.1892(14) 0.254(12) Uani 1 1 d .
H3A H 0.2086 0.0007 0.2249 0.304 Uiso 1 1 calc R
H3B H 0.2758 0.0063 0.1877 0.304 Uiso 1 1 calc R
C4 C 0.1900(19) -0.0165(12) 0.1413(15) 0.281(14) Uani 1 1 d .
H4A H 0.2227 -0.0383 0.1161 0.337 Uiso 1 1 calc R
H4B H 0.1584 -0.0514 0.1552 0.337 Uiso 1 1 calc R
C5 C 0.1167(18) 0.0212(12) 0.0600(11) 0.281(14) Uani 1 1 d .
H5A H 0.1021 -0.0261 0.0573 0.422 Uiso 1 1 calc R
H5B H 0.1462 0.0320 0.0287 0.422 Uiso 1 1 calc R
H5C H 0.0770 0.0508 0.0593 0.422 Uiso 1 1 calc R
C6 C 0.2767(3) 0.2149(4) 0.0884(4) 0.083(2) Uani 1 1 d .
H6 H 0.2525 0.1892 0.0619 0.099 Uiso 1 1 calc R
C7 C 0.3483(3) 0.2135(4) 0.0863(4) 0.081(2) Uani 1 1 d .
H7 H 0.3713 0.1879 0.0590 0.097 Uiso 1 1 calc R
C8 C 0.3833(3) 0.2500 0.1250 0.062(2) Uani 1 2 d S
C9 C 0.4887(3) 0.2901(4) 0.0842(3) 0.0700(18) Uani 1 1 d .
C10 C 0.5660(3) 0.2897(4) 0.0839(3) 0.075(2) Uani 1 1 d .
C11 C 0.6032(3) 0.3278(4) 0.0456(4) 0.086(2) Uani 1 1 d .
H11 H 0.5804 0.3544 0.0189 0.104 Uiso 1 1 calc R
C12 C 0.6032(3) 0.2500 0.1250 0.069(2) Uani 1 2 d S
C13 C 0.6759(3) 0.2500 0.1250 0.057(2) Uani 1 2 d S
C14 C 0.6747(3) 0.3265(4) 0.0467(3) 0.081(2) Uani 1 1 d .
H14 H 0.6990 0.3519 0.0200 0.097 Uiso 1 1 calc R
C15 C 0.7096(3) 0.2901(3) 0.0847(3) 0.0640(16) Uani 1 1 d .
C16 C 0.7858(3) 0.2887(4) 0.0821(3) 0.078(2) Uani 1 1 d .
C17 C 0.8942(4) 0.2500 0.1250 0.081(3) Uani 1 2 d S
C18 C 0.9283(3) 0.2045(5) 0.0893(5) 0.099(3) Uani 1 1 d .
H18 H 0.9056 0.1739 0.0655 0.119 Uiso 1 1 calc R
C19 C 0.9999(3) 0.2093(5) 0.0927(4) 0.100(3) Uani 1 1 d .
H19 H 1.0252 0.1803 0.0694 0.120 Uiso 1 1 calc R

loop_
_atom_site_aniso_label
_atom_site_aniso_U_11
_atom_site_aniso_U_22
_atom_site_aniso_U_33
_atom_site_aniso_U_23
_atom_site_aniso_U_13
_atom_site_aniso_U_12
Cu1 0.0206(4) 0.0983(10) 0.1418(11) 0.0179(9) 0.000 0.000
O1 0.070(3) 0.097(5) 0.259(9) 0.014(6) -0.030(6) 0.006(3)
O2 0.070(4) 0.159(8) 0.161(7) 0.016(5) -0.025(5) -0.011(5)
O3 0.31(3) 0.207(18) 0.72(6) 0.05(3) 0.19(3) -0.050(17)
O4 0.203(15) 0.224(17) 0.32(2) -0.058(16) -0.038(14) 0.088(16)
O5 0.031(2) 0.112(4) 0.121(4) 0.039(3) -0.010(2) 0.010(2)
O6 0.034(2) 0.122(5) 0.143(4) 0.049(4) 0.010(3) -0.006(2)
N1 0.256(17) 0.112(10) 0.274(18) -0.020(11) -0.106(15) 0.045(10)
N2 0.092(6) 0.142(12) 0.27(2) 0.048(14) -0.024(12) -0.040(8)
N3 0.025(3) 0.097(5) 0.108(5) 0.009(5) 0.000 0.000
N4 0.024(3) 0.074(5) 0.088(5) -0.001(5) 0.000 0.000
N5 0.021(3) 0.093(6) 0.145(7) 0.034(6) 0.000 0.000
N6 0.031(3) 0.083(6) 0.134(7) 0.025(6) 0.000 0.000
C1 0.104(7) 0.128(11) 0.204(13) 0.022(10) 0.008(9) 0.023(7)
C2 0.131(11) 0.160(13) 0.228(15) -0.005(11) -0.022(10) 0.034(9)
C3 0.25(3) 0.152(16) 0.36(3) 0.017(19) -0.11(3) 0.055(16)
C4 0.34(4) 0.141(17) 0.37(4) 0.01(2) -0.04(3) 0.01(2)
C5 0.42(4) 0.172(19) 0.25(2) -0.018(17) -0.08(3) -0.04(2)
C6 0.035(3) 0.095(5) 0.118(5) -0.006(5) -0.004(4) -0.005(3)
C7 0.034(3) 0.092(5) 0.116(5) -0.006(4) 0.007(3) 0.000(3)
C8 0.024(3) 0.064(5) 0.099(6) 0.024(6) 0.000 0.000
C9 0.035(3) 0.080(4) 0.095(5) 0.000(4) 0.005(3) 0.000(3)
C10 0.024(2) 0.087(4) 0.114(5) 0.022(4) 0.002(3) 0.011(2)
C11 0.035(3) 0.098(5) 0.126(6) 0.067(5) -0.005(4) -0.002(3)
C12 0.021(3) 0.070(6) 0.115(7) 0.024(6) 0.000 0.000
C13 0.028(3) 0.068(5) 0.074(5) 0.037(5) 0.000 0.000
C14 0.031(3) 0.102(5) 0.109(5) 0.032(5) 0.016(3) -0.001(3)
C15 0.027(2) 0.069(4) 0.096(4) 0.012(4) -0.005(3) 0.006(2)
C16 0.029(3) 0.082(5) 0.122(6) 0.040(4) 0.014(4) -0.002(3)
C17 0.024(3) 0.093(7) 0.125(8) 0.032(8) 0.000 0.000
C18 0.028(3) 0.103(6) 0.167(8) -0.005(6) -0.010(4) 0.003(3)
C19 0.033(3) 0.093(5) 0.173(8) -0.017(6) 0.009(4) 0.001(3)

loop_
_atom_type_symbol
_atom_type_description
_atom_type_scat_dispersion_real
_atom_type_scat_dispersion_imag
_atom_type_scat_source
C C 0.0033 0.0016 'International Tables Vol C Tables 4.2.6.8 and 6.1.1.4'
H H 0.0000 0.0000 'International Tables Vol C Tables 4.2.6.8 and 6.1.1.4'
N N 0.0061 0.0033 'International Tables Vol C Tables 4.2.6.8 and 6.1.1.4'
O O 0.0106 0.0060 'International Tables Vol C Tables 4.2.6.8 and 6.1.1.4'
Cu Cu 0.3201 1.2651 'International Tables Vol C Tables 4.2.6.8 and 6.1.1.4'

loop_
_geom_angle_atom_site_label_1
_geom_angle_atom_site_label_2
_geom_angle_atom_site_label_3
_geom_angle
_geom_angle_site_symmetry_1
_geom_angle_site_symmetry_3
N3 Cu1 N6 180.0 . 1_455
N3 Cu1 O1 91.92(16) . .
N6 Cu1 O1 88.08(17) 1_455 .
N3 Cu1 O1 91.92(17) . 5
N6 Cu1 O1 88.08(16) 1_455 5
O1 Cu1 O1 176.2(3) . 5
N3 Cu1 O2 89.9(2) . .
N6 Cu1 O2 90.1(2) 1_455 .
O1 Cu1 O2 95.3(4) . .
O1 Cu1 O2 84.7(4) 5 .
N3 Cu1 O2 89.9(2) . 5
N6 Cu1 O2 90.1(2) 1_455 5
O1 Cu1 O2 84.7(4) . 5
O1 Cu1 O2 95.3(4) 5 5
O2 Cu1 O2 179.7(5) . 5
C1 O1 Cu1 139.4(10) . .
N2 O2 Cu1 120.5(13) . .
C1 N1 C4 116(2) . .
C1 N1 C5 118.8(16) . .
C4 N1 C5 125(2) . .
O3 N2 O4 116(3) . .
O3 N2 O2 123(3) . .
O4 N2 O2 121(2) . .
C6 N3 C6 116.5(7) . 5
C6 N3 Cu1 121.7(4) . .
C6 N3 Cu1 121.7(4) 5 .
C9 N4 C9 128.4(6) . 5
C9 N4 C8 115.8(3) . .
C9 N4 C8 115.8(3) 5 .
C16 N5 C16 126.0(6) . 5
C16 N5 C17 117.0(3) . .
C16 N5 C17 117.0(3) 5 .
C19 N6 C19 117.0(8) . 5
C19 N6 Cu1 121.5(4) . 1_655
C19 N6 Cu1 121.5(4) 5 1_655
O1 C1 N1 126.0(16) . .
O1 C1 C2 127.2(16) . .
N1 C1 C2 106.8(13) . .
C3 C2 C1 102.9(17) . .
C3 C2 H2A 111.2 . .
C1 C2 H2A 111.2 . .
C3 C2 H2B 111.2 . .
C1 C2 H2B 111.2 . .
H2A C2 H2B 109.1 . .
C2 C3 C4 106.6(19) . .
C2 C3 H3A 110.4 . .
C4 C3 H3A 110.4 . .
C2 C3 H3B 110.4 . .
C4 C3 H3B 110.4 . .
H3A C3 H3B 108.6 . .
N1 C4 C3 107(2) . .
N1 C4 H4A 110.2 . .
C3 C4 H4A 110.2 . .
N1 C4 H4B 110.2 . .
C3 C4 H4B 110.2 . .
H4A C4 H4B 108.5 . .
N1 C5 H5A 109.5 . .
N1 C5 H5B 109.5 . .
H5A C5 H5B 109.5 . .
N1 C5 H5C 109.5 . .
H5A C5 H5C 109.5 . .
H5B C5 H5C 109.5 . .
N3 C6 C7 124.1(8) . .
N3 C6 H6 118.0 . .
C7 C6 H6 118.0 . .
C8 C7 C6 118.0(7) . .
C8 C7 H7 121.0 . .
C6 C7 H7 121.0 . .
C7 C8 C7 119.3(7) . 5
C7 C8 N4 120.3(3) . .
C7 C8 N4 120.3(3) 5 .
O5 C9 N4 122.2(5) . .
O5 C9 C10 122.0(6) . .
N4 C9 C10 115.9(6) . .
C11 C10 C12 118.3(5) . .
C11 C10 C9 121.7(6) . .
C12 C10 C9 120.0(6) . .
C10 C11 C14 120.2(6) . .
C10 C11 H11 119.9 . .
C14 C11 H11 119.9 . .
C13 C12 C10 120.0(3) . .
C13 C12 C10 120.0(3) . 5
C10 C12 C10 119.9(6) . 5
C15 C13 C15 124.1(6) 5 .
C15 C13 C12 117.9(3) 5 .
C15 C13 C12 117.9(3) . .
C15 C14 C11 122.1(6) . .
C15 C14 H14 119.0 . .
C11 C14 H14 119.0 . .
C14 C15 C13 121.4(5) . .
C14 C15 C16 119.3(6) . .
C13 C15 C16 119.1(6) . .
O6 C16 N5 119.5(5) . .
O6 C16 C15 124.7(7) . .
N5 C16 C15 115.7(6) . .
C18 C17 C18 123.3(8) . 5
C18 C17 N5 118.4(4) . .
C18 C17 N5 118.4(4) 5 .
C17 C18 C19 113.2(8) . .
C17 C18 H18 123.4 . .
C19 C18 H18 123.4 . .
N6 C19 C18 126.6(8) . .
N6 C19 H19 116.7 . .
C18 C19 H19 116.7 . .

loop_
_geom_bond_atom_site_label_1
_geom_bond_atom_site_label_2
_geom_bond_distance
_geom_bond_site_symmetry_2
Cu1 N3 1.998(6) .
Cu1 N6 2.009(6) 1_455
Cu1 O1 2.074(7) .
Cu1 O1 2.074(7) 5
Cu1 O2 2.214(9) .
Cu1 O2 2.214(9) 5
O1 C1 1.235(15) .
O2 N2 1.16(2) .
O3 N2 1.13(2) .
O4 N2 1.14(2) .
O5 C9 1.204(8) .
O6 C16 1.175(8) .
N1 C1 1.246(18) .
N1 C4 1.31(3) .
N1 C5 1.52(3) .
N3 C6 1.297(9) .
N3 C6 1.297(9) 5
N4 C9 1.379(7) .
N4 C9 1.379(7) 5
N4 C8 1.443(8) .
N5 C16 1.420(7) .
N5 C16 1.420(7) 5
N5 C17 1.456(9) .
N6 C19 1.289(9) .
N6 C19 1.289(9) 5
N6 Cu1 2.009(6) 1_655
C1 C2 1.59(2) .
C2 C3 1.37(2) .
C2 H2A 0.9700 .
C2 H2B 0.9700 .
C3 C4 1.49(3) .
C3 H3A 0.9700 .
C3 H3B 0.9700 .
C4 H4A 0.9700 .
C4 H4B 0.9700 .
C5 H5A 0.9600 .
C5 H5B 0.9600 .
C5 H5C 0.9600 .
C6 C7 1.389(8) .
C6 H6 0.9300 .
C7 C8 1.343(9) .
C7 H7 0.9300 .
C8 C7 1.343(9) 5
C9 C10 1.498(7) .
C10 C11 1.374(9) .
C10 C12 1.437(7) .
C11 C14 1.385(8) .
C11 H11 0.9300 .
C12 C13 1.409(8) .
C12 C10 1.437(7) 5
C13 C15 1.395(7) 5
C13 C15 1.395(7) .
C14 C15 1.331(9) .
C14 H14 0.9300 .
C15 C16 1.478(7) .
C17 C18 1.390(10) .
C17 C18 1.390(10) 5
C18 C19 1.394(9) .
C18 H18 0.9300 .
C19 H19 0.9300 .

loop_
_geom_torsion_atom_site_label_1
_geom_torsion_atom_site_label_2
_geom_torsion_atom_site_label_3
_geom_torsion_atom_site_label_4
_geom_torsion
_geom_torsion_site_symmetry_1
_geom_torsion_site_symmetry_4
N3 Cu1 O1 C1 41.9(14) . .
N6 Cu1 O1 C1 -138.1(14) 1_455 .
O1 Cu1 O1 C1 -138.1(14) 5 .
O2 Cu1 O1 C1 131.9(14) . .
O2 Cu1 O1 C1 -47.8(14) 5 .
N3 Cu1 O2 N2 95.2(12) . .
N6 Cu1 O2 N2 -84.8(12) 1_455 .
O1 Cu1 O2 N2 3.3(12) . .
O1 Cu1 O2 N2 -172.8(12) 5 .
O2 Cu1 O2 N2 95.3(12) 5 .
Cu1 O2 N2 O3 6(3) . .
Cu1 O2 N2 O4 -178.6(15) . .
N6 Cu1 N3 C6 -128(24) 1_455 .
O1 Cu1 N3 C6 45.3(5) . .
O1 Cu1 N3 C6 -134.7(5) 5 .
O2 Cu1 N3 C6 -50.0(5) . .
O2 Cu1 N3 C6 130.0(5) 5 .
N6 Cu1 N3 C6 52(10) 1_455 5
O1 Cu1 N3 C6 -134.7(5) . 5
O1 Cu1 N3 C6 45.3(5) 5 5
O2 Cu1 N3 C6 130.0(5) . 5
O2 Cu1 N3 C6 -50.0(5) 5 5
Cu1 O1 C1 N1 -172.2(14) . .
Cu1 O1 C1 C2 10(2) . .
C4 N1 C1 O1 -177(2) . .
C5 N1 C1 O1 11(3) . .
C4 N1 C1 C2 1(3) . .
C5 N1 C1 C2 -171(2) . .
O1 C1 C2 C3 173.5(18) . .
N1 C1 C2 C3 -4(2) . .
C1 C2 C3 C4 6(3) . .
C1 N1 C4 C3 3(4) . .
C5 N1 C4 C3 174(2) . .
C2 C3 C4 N1 -6(4) . .
C6 N3 C6 C7 -0.4(6) 5 .
Cu1 N3 C6 C7 179.6(6) . .
N3 C6 C7 C8 0.8(12) . .
C6 C7 C8 C7 -0.3(5) . 5
C6 C7 C8 N4 179.7(5) . .
C9 N4 C8 C7 76.4(5) . .
C9 N4 C8 C7 -103.6(5) 5 .
C9 N4 C8 C7 -103.6(5) . 5
C9 N4 C8 C7 76.4(5) 5 5
C9 N4 C9 O5 179.1(8) 5 .
C8 N4 C9 O5 -0.9(8) . .
C9 N4 C9 C10 0.5(5) 5 .
C8 N4 C9 C10 -179.5(5) . .
O5 C9 C10 C11 1.7(12) . .
N4 C9 C10 C11 -179.7(7) . .
O5 C9 C10 C12 -179.6(7) . .
N4 C9 C10 C12 -1.0(9) . .
C12 C10 C11 C14 0.9(13) . .
C9 C10 C11 C14 179.6(8) . .
C11 C10 C12 C13 -0.8(9) . .
C9 C10 C12 C13 -179.5(5) . .
C11 C10 C12 C10 179.2(9) . 5
C9 C10 C12 C10 0.5(5) . 5
C10 C12 C13 C15 -179.1(5) . 5
C10 C12 C13 C15 0.9(5) 5 5
C10 C12 C13 C15 0.9(5) . .
C10 C12 C13 C15 -179.1(5) 5 .
C10 C11 C14 C15 -1.2(14) . .
C11 C14 C15 C13 1.4(13) . .
C11 C14 C15 C16 177.5(8) . .
C15 C13 C15 C14 178.8(8) 5 .
C12 C13 C15 C14 -1.2(8) . .
C15 C13 C15 C16 2.7(5) 5 .
C12 C13 C15 C16 -177.3(5) . .
C16 N5 C16 O6 178.0(9) 5 .
C17 N5 C16 O6 -2.0(9) . .
C16 N5 C16 C15 2.5(5) 5 .
C17 N5 C16 C15 -177.5(5) . .
C14 C15 C16 O6 3.4(14) . .
C13 C15 C16 O6 179.7(7) . .
C14 C15 C16 N5 178.6(6) . .
C13 C15 C16 N5 -5.1(10) . .
C16 N5 C17 C18 -82.5(6) . .
C16 N5 C17 C18 97.5(6) 5 .
C16 N5 C17 C18 97.5(6) . 5
C16 N5 C17 C18 -82.5(6) 5 5
C18 C17 C18 C19 -0.3(6) 5 .
N5 C17 C18 C19 179.7(6) . .
C19 N6 C19 C18 -0.4(8) 5 .
Cu1 N6 C19 C18 179.6(8) 1_655 .
C17 C18 C19 N6 0.7(14) . .

loop_
_platon_squeeze_void_nr
_platon_squeeze_void_average_x
_platon_squeeze_void_average_y
_platon_squeeze_void_average_z
_platon_squeeze_void_volume
_platon_squeeze_void_count_electrons
_platon_squeeze_void_content
1 0.000 0.000 0.500 692 81 ' '
2 0.000 0.500 0.750 692 81 ' '
3 0.500 0.000 0.250 692 81 ' '
4 0.500 0.500 0.000 692 81 ' '
